data_1511002
loop_
_publ_author_name
'Berger, S.V.'

_publ_section_title
;
 The crystal structure of cobaltpyroborate
;
_journal_name_full 'Acta Chemica Scandinavica (1-27,1973-42,1988)'
_journal_page_first 1054
_journal_page_last 1065
_journal_paper_doi 10.3891/acta.chem.scand.04-1054
_journal_volume 4
_journal_year 1950
_chemical_formula_sum 'B2 Co2 O5'
_chemical_name_systematic 'Co2 (B2 O5)'
_space_group_IT_number 2
_symmetry_space_group_name_Hall '-P 1'
_symmetry_space_group_name_H-M 'P -1'
_cell_angle_alpha 103.9
_cell_angle_beta 91
_cell_angle_gamma 92
_cell_formula_units_Z 2
_cell_length_a 3.16
_cell_length_b 5.94
_cell_length_c 8.95
_cell_volume 162.918
_citation_journal_id_ASTM ACSAA4
_cod_data_source_file boron_88.cif
_cod_data_source_block B2Co2O5
_cod_original_cell_volume 162.9184
_cod_database_code 1511002

loop_
_symmetry_equiv_pos_as_xyz
x,y,z
-x,-y,-z

loop_
_atom_site_label
_atom_site_type_symbol
_atom_site_fract_x
_atom_site_fract_y
_atom_site_fract_z
_atom_site_occupancy
_atom_site_U_iso_or_equiv
Co1 Co+2 0.743 0.213 0.36 1 0.0
B2 B+3 0.36 0.88 0.17 1 0.0
O2 O-2 0.208 0.092 0.19 1 0.0
Co2 Co+2 0.245 0.374 0.1 1 0.0
O3 O-2 0.735 0.476 0.249 1 0.0
O1 O-2 0.244 0.709 0.054 1 0.0
O5 O-2 0.77 0.698 0.489 1 0.0
B1 B+3 0.67 0.67 0.345 1 0.0
O4 O-2 0.562 0.842 0.288 1 0.0
